data_7250351
loop_
_publ_author_name
'Galvez, Carolina E.'
'Piro, Oscar E.'
'Echeverr\'ia, Gustavo A.'
'Vignesh, Krishnan'
'Thamotharan, Subbiah'
'Loandos, Mar\'ia del H.'
'Gil, Diego M.'

_publ_section_title
;
 Supramolecular assembly mediated by hydrogen bonds and weak noncovalent
 interactions in two eucalyptol derivatives with potential antineoplastic
 activity: crystal structure, Hirshfeld surface analysis, DFT calculations
 and molecular docking analysis
;
_journal_issue 22
_journal_name_full CrystEngComm
_journal_page_first 3806
_journal_page_last 3822
_journal_paper_doi 10.1039/D5CE00308C
_journal_volume 27
_journal_year 2025
_chemical_absolute_configuration syn
_chemical_formula_sum 'C10 H20 O4'
_chemical_formula_weight 204.26
_chemical_name_systematic '1,3,3-trimethyl-2-oxabicycle[2.2.2] octane-5,8-diol'
_space_group_crystal_system orthorhombic
_space_group_IT_number 33
_space_group_name_Hall 'P 2c -2n'
_space_group_name_H-M_alt 'P n a 21'
_atom_sites_solution_hydrogens mixed
_atom_sites_solution_primary dual
_atom_sites_solution_secondary difmap
_audit_creation_method SHELXL-2014/7
_audit_update_record
;
2025-03-19 deposited with the CCDC.	2025-04-30 downloaded from the CCDC.
;
_cell_angle_alpha 90
_cell_angle_beta 90
_cell_angle_gamma 90
_cell_formula_units_Z 4
_cell_length_a 15.9487(8)
_cell_length_b 7.4063(4)
_cell_length_c 9.5158(5)
_cell_measurement_reflns_used 1311
_cell_measurement_temperature 295(2)
_cell_measurement_theta_max 26.7700
_cell_measurement_theta_min 4.3140
_cell_volume 1124.01(10)
_computing_cell_refinement 'CrysAlisPro 1.171.38.41 (Rigaku OD, 2015)'
_computing_data_collection 'CrysAlisPro 1.171.38.41 (Rigaku OD, 2015)'
_computing_data_reduction 'CrysAlisPro 1.171.38.41 (Rigaku OD, 2015)'
_computing_molecular_graphics 'ORTEP for Windows (Farrugia, 2012)'
_computing_publication_material 'SHELXL-2014/7 (Sheldrick, 2014)'
_computing_structure_refinement 'SHELXL-2014/7 (Sheldrick, 2014)'
_computing_structure_solution 'SHELXT (Sheldrick, 2015)'
_diffrn_ambient_temperature 295(2)
_diffrn_detector 'CCD plate'
_diffrn_detector_area_resol_mean 16.0604
_diffrn_detector_type Eos
_diffrn_measured_fraction_theta_full 0.999
_diffrn_measured_fraction_theta_max 0.880
_diffrn_measurement_device 'four-circle diffractometer'
_diffrn_measurement_device_type 'Xcalibur, Eos, Gemini'
_diffrn_radiation_monochromator graphite
_diffrn_radiation_probe x-ray
_diffrn_radiation_type 'Mo K\a'
_diffrn_radiation_wavelength 0.71073
_diffrn_reflns_av_R_equivalents 0.0266
_diffrn_reflns_av_unetI/netI 0.0324
_diffrn_reflns_Laue_measured_fraction_full 0.999
_diffrn_reflns_Laue_measured_fraction_max 0.880
_diffrn_reflns_limit_h_max 21
_diffrn_reflns_limit_h_min -16
_diffrn_reflns_limit_k_max 9
_diffrn_reflns_limit_k_min -8
_diffrn_reflns_limit_l_max 11
_diffrn_reflns_limit_l_min -12
_diffrn_reflns_number 5157
_diffrn_reflns_point_group_measured_fraction_full 0.883
_diffrn_reflns_point_group_measured_fraction_max 0.736
_diffrn_reflns_theta_full 25.242
_diffrn_reflns_theta_max 28.808
_diffrn_reflns_theta_min 3.033
_diffrn_source 'fine-focus sealed X-ray tube'
_diffrn_source_type 'Enhance (Mo) X-ray Source'
_exptl_absorpt_coefficient_mu 0.092
_exptl_absorpt_correction_T_max 1.00000
_exptl_absorpt_correction_T_min 0.93018
_exptl_absorpt_correction_type multi-scan
_exptl_absorpt_process_details
;
CrysAlisPro 1.171.38.41 (Rigaku Oxford Diffraction, 2015)
Empirical absorption correction using spherical harmonics,
 implemented in SCALE3 ABSPACK scaling algorithm.
;
_exptl_crystal_colour colorless
_exptl_crystal_density_diffrn 1.207
_exptl_crystal_description fragment
_exptl_crystal_F_000 448
_exptl_crystal_recrystallization_method 'Re-crystallisation from solvent: Methanol'
_exptl_crystal_size_max 0.378
_exptl_crystal_size_mid 0.234
_exptl_crystal_size_min 0.194
_refine_diff_density_max 0.157
_refine_diff_density_min -0.242
_refine_diff_density_rms 0.057
_refine_ls_abs_structure_details
;
Flack x determined using 462 quotients [(I+)-(I-)]/[(I+)+(I-)]
(Parsons, Flack and Wagner, Acta Cryst. B69 (2013) 249-259).
;
_refine_ls_abs_structure_Flack 2.0(10)
_refine_ls_extinction_method none
_refine_ls_goodness_of_fit_ref 1.033
_refine_ls_hydrogen_treatment mixed
_refine_ls_matrix_type full
_refine_ls_number_parameters 146
_refine_ls_number_reflns 2156
_refine_ls_number_restraints 1
_refine_ls_restrained_S_all 1.032
_refine_ls_R_factor_all 0.0703
_refine_ls_R_factor_gt 0.0478
_refine_ls_shift/su_max 0.001
_refine_ls_shift/su_mean 0.000
_refine_ls_structure_factor_coef Fsqd
_refine_ls_weighting_details 'w=1/[\s^2^(Fo^2^)+(0.0560P)^2^+0.1179P] where P=(Fo^2^+2Fc^2^)/3'
_refine_ls_weighting_scheme calc
_refine_ls_wR_factor_gt 0.1056
_refine_ls_wR_factor_ref 0.1223
_reflns_Friedel_coverage 0.582
_reflns_Friedel_fraction_full 0.750
_reflns_Friedel_fraction_max 0.575
_reflns_number_gt 1569
_reflns_number_total 2156
_reflns_threshold_expression 'I > 2\s(I)'
_cod_data_source_file d5ce00308c2.cif
_cod_data_source_block shelx
_cod_depositor_comments 'Adding full bibliography for 7250351--7250352.cif.'
_cod_database_code 7250351
_shelx_shelxl_version_number 2014/7
_shelx_space_group_comment
;
The symmetry employed for this shelxl refinement is uniquely defined
by the following loop, which should always be used as a source of
symmetry information in preference to the above space-group names.
They are only intended as comments.
;
_shelx_estimated_absorpt_t_min 0.966
_shelx_estimated_absorpt_t_max 0.982
_oxdiff_exptl_absorpt_empirical_full_min 0.945
_oxdiff_exptl_absorpt_empirical_full_max 1.094
_oxdiff_exptl_absorpt_empirical_details
;
Empirical correction (ABSPACK) includes:
- Absorption correction using spherical harmonics
- Frame scaling
;

loop_
_space_group_symop_operation_xyz
'x, y, z'
'-x, -y, z+1/2'
'x+1/2, -y+1/2, z'
'-x+1/2, y+1/2, z+1/2'

loop_
_atom_site_label
_atom_site_type_symbol
_atom_site_fract_x
_atom_site_fract_y
_atom_site_fract_z
_atom_site_U_iso_or_equiv
_atom_site_adp_type
_atom_site_occupancy
_atom_site_site_symmetry_order
_atom_site_calc_flag
_atom_site_refinement_flags_posn
_atom_site_refinement_flags_adp
_atom_site_refinement_flags_occupancy
_atom_site_disorder_assembly
_atom_site_disorder_group
C1 C 0.74725(15) 0.4095(4) 0.6246(4) 0.0391(6) Uani 1 1 d . . . . .
C2 C 0.7143(2) 0.5242(6) 0.7448(4) 0.0512(10) Uani 1 1 d . . . . .
H2A H 0.7380 0.6446 0.7388 0.061 Uiso 1 1 calc R U . . .
H2B H 0.7313 0.4716 0.8337 0.061 Uiso 1 1 calc R U . . .
C3 C 0.6185(2) 0.5356(5) 0.7381(3) 0.0447(8) Uani 1 1 d . . . . .
H3 H 0.6034 0.6590 0.7109 0.054 Uiso 1 1 calc R U . . .
C4 C 0.58835(14) 0.4086(4) 0.6217(4) 0.0363(6) Uani 1 1 d . . . . .
H4 H 0.5269 0.4050 0.6209 0.044 Uiso 1 1 calc R U . . .
C5 C 0.6202(2) 0.4988(5) 0.4872(3) 0.0466(8) Uani 1 1 d . . . . .
H5 H 0.6061 0.6274 0.4920 0.056 Uiso 1 1 calc R U . . .
C6 C 0.7160(2) 0.4816(5) 0.4844(4) 0.0478(9) Uani 1 1 d . . . . .
H6A H 0.7326 0.4002 0.4095 0.057 Uiso 1 1 calc R U . . .
H6B H 0.7409 0.5987 0.4661 0.057 Uiso 1 1 calc R U . . .
C7 C 0.62312(15) 0.2165(4) 0.6389(4) 0.0427(7) Uani 1 1 d . . . . .
C8 C 0.6016(3) 0.0890(6) 0.5189(5) 0.0701(13) Uani 1 1 d . . . . .
H8A H 0.6210 0.1394 0.4319 0.105 Uiso 1 1 calc R U . . .
H8B H 0.5419 0.0725 0.5148 0.105 Uiso 1 1 calc R U . . .
H8C H 0.6283 -0.0255 0.5345 0.105 Uiso 1 1 calc R U . . .
C9 C 0.5960(3) 0.1259(6) 0.7764(5) 0.0679(12) Uani 1 1 d . . . . .
H9A H 0.6163 0.0039 0.7784 0.102 Uiso 1 1 calc R U . . .
H9B H 0.5360 0.1256 0.7825 0.102 Uiso 1 1 calc R U . . .
H9C H 0.6189 0.1915 0.8546 0.102 Uiso 1 1 calc R U . . .
C10 C 0.84205(15) 0.3935(5) 0.6293(6) 0.0554(8) Uani 1 1 d . . . . .
H10A H 0.8586 0.3376 0.7160 0.083 Uiso 1 1 calc R U . . .
H10B H 0.8666 0.5116 0.6231 0.083 Uiso 1 1 calc R U . . .
H10C H 0.8609 0.3212 0.5518 0.083 Uiso 1 1 calc R U . . .
O1 O 0.71458(10) 0.2293(3) 0.6429(3) 0.0520(6) Uani 1 1 d . . . . .
O2 O 0.58470(16) 0.5030(4) 0.8739(3) 0.0649(8) Uani 1 1 d . . . . .
O3 O 0.58049(15) 0.4246(4) 0.3653(3) 0.0689(9) Uani 1 1 d . . . . .
O4W O 0.67360(16) 0.4350(4) 0.1261(4) 0.0588(6) Uani 1 1 d . . . . .
H2O H 0.534(3) 0.524(5) 0.874(6) 0.079(14) Uiso 1 1 d . . . . .
H3O H 0.606(4) 0.460(8) 0.285(8) 0.12(2) Uiso 1 1 d . . . . .
H4A H 0.710(3) 0.518(7) 0.122(8) 0.098(16) Uiso 1 1 d . . . . .
H4B H 0.645(3) 0.450(6) 0.041(5) 0.073(13) Uiso 1 1 d . . . . .

loop_
_atom_site_aniso_label
_atom_site_aniso_U_11
_atom_site_aniso_U_22
_atom_site_aniso_U_33
_atom_site_aniso_U_23
_atom_site_aniso_U_13
_atom_site_aniso_U_12
C1 0.0272(11) 0.0534(16) 0.0368(14) -0.0002(16) 0.0001(16) -0.0044(11)
C2 0.0406(19) 0.074(2) 0.039(2) -0.0128(16) -0.0007(16) -0.0088(16)
C3 0.0382(17) 0.063(2) 0.0332(17) -0.0068(15) 0.0035(14) 0.0050(16)
C4 0.0254(11) 0.0557(17) 0.0279(13) -0.0010(14) 0.0011(16) 0.0031(11)
C5 0.0405(18) 0.067(2) 0.0329(17) 0.0099(16) -0.0006(15) 0.0042(15)
C6 0.0368(18) 0.072(2) 0.0349(18) 0.0035(17) 0.0036(15) -0.0056(15)
C7 0.0275(12) 0.0509(17) 0.0498(18) -0.0002(17) -0.0009(17) -0.0037(11)
C8 0.052(2) 0.070(3) 0.088(3) -0.019(2) -0.002(2) -0.0072(19)
C9 0.054(2) 0.071(3) 0.078(3) 0.027(2) 0.001(2) -0.0036(19)
C10 0.0322(14) 0.079(2) 0.0546(19) -0.003(2) 0.001(2) -0.0045(13)
O1 0.0278(9) 0.0494(12) 0.0787(17) 0.0073(14) -0.0008(13) 0.0010(8)
O2 0.0426(14) 0.123(2) 0.0296(11) -0.0126(15) 0.0051(13) 0.0090(14)
O3 0.0421(13) 0.137(3) 0.0280(12) 0.0035(16) -0.0036(12) -0.0001(14)
O4W 0.0617(14) 0.0744(17) 0.0403(13) 0.0058(15) -0.0018(16) -0.0153(12)

loop_
_atom_type_symbol
_atom_type_description
_atom_type_scat_dispersion_real
_atom_type_scat_dispersion_imag
_atom_type_scat_source
C C 0.0033 0.0016 'International Tables Vol C Tables 4.2.6.8 and 6.1.1.4'
H H 0.0000 0.0000 'International Tables Vol C Tables 4.2.6.8 and 6.1.1.4'
O O 0.0106 0.0060 'International Tables Vol C Tables 4.2.6.8 and 6.1.1.4'

loop_
_geom_angle_atom_site_label_1
_geom_angle_atom_site_label_2
_geom_angle_atom_site_label_3
_geom_angle
_geom_angle_site_symmetry_1
_geom_angle_site_symmetry_3
_geom_angle_publ_flag
O1 C1 C10 106.5(2) . . ?
O1 C1 C2 107.6(3) . . ?
C10 C1 C2 111.5(3) . . ?
O1 C1 C6 108.1(3) . . ?
C10 C1 C6 112.3(3) . . ?
C2 C1 C6 110.6(2) . . ?
C1 C2 C3 110.2(3) . . ?
O2 C3 C4 115.8(3) . . ?
O2 C3 C2 109.4(3) . . ?
C4 C3 C2 108.0(2) . . ?
C5 C4 C3 103.5(2) . . ?
C5 C4 C7 111.9(3) . . ?
C3 C4 C7 112.3(3) . . ?
O3 C5 C4 111.3(3) . . ?
O3 C5 C6 113.2(3) . . ?
C4 C5 C6 108.0(3) . . ?
C1 C6 C5 109.9(3) . . ?
O1 C7 C8 106.6(3) . . ?
O1 C7 C9 106.7(3) . . ?
C8 C7 C9 107.8(3) . . ?
O1 C7 C4 107.6(2) . . ?
C8 C7 C4 114.5(3) . . ?
C9 C7 C4 113.2(3) . . ?
C1 O1 C7 114.63(18) . . ?

loop_
_geom_bond_atom_site_label_1
_geom_bond_atom_site_label_2
_geom_bond_distance
_geom_bond_site_symmetry_2
_geom_bond_publ_flag
C1 O1 1.443(3) . ?
C1 C10 1.517(3) . ?
C1 C2 1.518(5) . ?
C1 C6 1.521(5) . ?
C2 C3 1.533(6) . ?
C3 O2 1.420(4) . ?
C3 C4 1.530(5) . ?
C4 C5 1.530(5) . ?
C4 C7 1.535(4) . ?
C5 O3 1.431(5) . ?
C5 C6 1.534(5) . ?
C7 O1 1.462(3) . ?
C7 C8 1.521(5) . ?
C7 C9 1.533(6) . ?

loop_
_geom_hbond_atom_site_label_D
_geom_hbond_atom_site_label_H
_geom_hbond_atom_site_label_A
_geom_hbond_distance_DH
_geom_hbond_distance_HA
_geom_hbond_distance_DA
_geom_hbond_angle_DHA
_geom_hbond_site_symmetry_A
C8 H8A O3 0.96 2.30 2.903(6) 120.3 .
C9 H9C O2 0.96 2.38 2.948(5) 117.6 .
O2 H2O O3 0.83(4) 1.86(4) 2.690(3) 177(5) 2_665
O3 H3O O4W 0.91(7) 1.86(8) 2.719(4) 157(5) .
O4W H4A O1 0.84(5) 1.99(5) 2.821(3) 170(6) 4_654
O4W H4B O2 0.94(5) 1.90(5) 2.833(4) 175(4) 1_554

loop_
_geom_torsion_atom_site_label_1
_geom_torsion_atom_site_label_2
_geom_torsion_atom_site_label_3
_geom_torsion_atom_site_label_4
_geom_torsion
_geom_torsion_site_symmetry_1
_geom_torsion_site_symmetry_2
_geom_torsion_site_symmetry_3
_geom_torsion_site_symmetry_4
_geom_torsion_publ_flag
O1 C1 C2 C3 -62.8(4) . . . . ?
C10 C1 C2 C3 -179.2(3) . . . . ?
C6 C1 C2 C3 55.1(3) . . . . ?
C1 C2 C3 O2 133.3(3) . . . . ?
C1 C2 C3 C4 6.5(4) . . . . ?
O2 C3 C4 C5 168.9(3) . . . . ?
C2 C3 C4 C5 -68.1(3) . . . . ?
O2 C3 C4 C7 -70.2(3) . . . . ?
C2 C3 C4 C7 52.7(3) . . . . ?
C3 C4 C5 O3 -165.4(3) . . . . ?
C7 C4 C5 O3 73.5(3) . . . . ?
C3 C4 C5 C6 69.7(3) . . . . ?
C7 C4 C5 C6 -51.4(4) . . . . ?
O1 C1 C6 C5 64.1(3) . . . . ?
C10 C1 C6 C5 -178.7(3) . . . . ?
C2 C1 C6 C5 -53.5(3) . . . . ?
O3 C5 C6 C1 -132.8(3) . . . . ?
C4 C5 C6 C1 -9.1(4) . . . . ?
C5 C4 C7 O1 59.4(4) . . . . ?
C3 C4 C7 O1 -56.5(4) . . . . ?
C5 C4 C7 C8 -58.9(3) . . . . ?
C3 C4 C7 C8 -174.8(3) . . . . ?
C5 C4 C7 C9 177.0(3) . . . . ?
C3 C4 C7 C9 61.2(3) . . . . ?
C10 C1 O1 C7 -179.0(3) . . . . ?
C2 C1 O1 C7 61.4(4) . . . . ?
C6 C1 O1 C7 -58.1(4) . . . . ?
C8 C7 O1 C1 120.9(3) . . . . ?
C9 C7 O1 C1 -124.2(3) . . . . ?
C4 C7 O1 C1 -2.4(4) . . . . ?
